data_7019724
loop_
_publ_author_name
'Tucher, Johannes'
'Wu, Yanlin'
'Nye, Leanne C.'
'Ivanovic-Burmazovic, Ivana'
'Khusniyarov, Marat M.'
'Streb, Carsten'

_publ_section_title
;
 Metal substitution in a Lindqvist polyoxometalate leads to improved
 photocatalytic performance.
;
_journal_issue 33
_journal_name_full 'Dalton transactions (Cambridge, England : 2003)'
_journal_page_first 9938
_journal_page_last 9943
_journal_paper_doi 10.1039/c2dt30304c
_journal_volume 41
_journal_year 2012
_chemical_formula_sum 'C48 H108 Mo5 N3 O19 V'
_chemical_formula_weight 1561.1
_chemical_name_systematic
;
?
;
_space_group_IT_number 15
_symmetry_cell_setting monoclinic
_symmetry_space_group_name_Hall '-C 2yc'
_symmetry_space_group_name_H-M 'C 1 2/c 1'
_atom_sites_solution_hydrogens geom
_atom_sites_solution_primary direct
_atom_sites_solution_secondary difmap
_audit_creation_method SHELXL-97
_cell_angle_alpha 90.00
_cell_angle_beta 113.438(6)
_cell_angle_gamma 90.00
_cell_formula_units_Z 8
_cell_length_a 29.289(2)
_cell_length_b 18.5771(11)
_cell_length_c 27.2048(15)
_cell_measurement_reflns_used 354
_cell_measurement_temperature 150(2)
_cell_measurement_theta_max 24.56
_cell_measurement_theta_min 3.58
_cell_volume 13580.9(16)
_computing_structure_refinement 'SHELXL-97 (Sheldrick, 2008)'
_diffrn_ambient_temperature 150(2)
_diffrn_measured_fraction_theta_full 0.997
_diffrn_measured_fraction_theta_max 0.997
_diffrn_measurement_device_type 'Nonius Kappa CCD X-ray diffractometer'
_diffrn_measurement_method 'Omega and phi scans'
_diffrn_radiation_monochromator graphite
_diffrn_radiation_source 'fine-focus sealed tube'
_diffrn_radiation_type MoK\a
_diffrn_radiation_wavelength 0.71073
_diffrn_reflns_av_R_equivalents 0.0371
_diffrn_reflns_av_sigmaI/netI 0.0238
_diffrn_reflns_limit_h_max 36
_diffrn_reflns_limit_h_min -36
_diffrn_reflns_limit_k_max 23
_diffrn_reflns_limit_k_min -23
_diffrn_reflns_limit_l_max 34
_diffrn_reflns_limit_l_min -34
_diffrn_reflns_number 93444
_diffrn_reflns_theta_full 26.37
_diffrn_reflns_theta_max 26.37
_diffrn_reflns_theta_min 3.54
_exptl_absorpt_coefficient_mu 1.090
_exptl_absorpt_correction_T_max 0.872
_exptl_absorpt_correction_T_min 0.818
_exptl_absorpt_correction_type multi-scan
_exptl_absorpt_process_details SADABS
_exptl_crystal_colour yellow
_exptl_crystal_density_diffrn 1.528
_exptl_crystal_density_method 'not measured'
_exptl_crystal_description block
_exptl_crystal_F_000 6416
_exptl_crystal_size_max 0.21
_exptl_crystal_size_mid 0.15
_exptl_crystal_size_min 0.13
_refine_diff_density_max 1.060
_refine_diff_density_min -1.722
_refine_diff_density_rms 0.106
_refine_ls_extinction_method none
_refine_ls_goodness_of_fit_ref 1.088
_refine_ls_hydrogen_treatment constr
_refine_ls_matrix_type full
_refine_ls_number_parameters 706
_refine_ls_number_reflns 13854
_refine_ls_number_restraints 0
_refine_ls_restrained_S_all 1.088
_refine_ls_R_factor_all 0.0525
_refine_ls_R_factor_gt 0.0347
_refine_ls_shift/su_max 0.002
_refine_ls_shift/su_mean 0.000
_refine_ls_structure_factor_coef Fsqd
_refine_ls_weighting_details 'calc w=1/[\s^2^(Fo^2^)+(0.0342P)^2^+96.3064P] where P=(Fo^2^+2Fc^2^)/3'
_refine_ls_weighting_scheme calc
_refine_ls_wR_factor_gt 0.0881
_refine_ls_wR_factor_ref 0.0993
_reflns_number_gt 11109
_reflns_number_total 13854
_reflns_threshold_expression >2\s(I)
_cod_data_source_file c2dt30304c.txt
_cod_data_source_block c2c
_cod_depositor_comments
;
The following automatic conversions were performed:

'_symmetry_cell_setting' value 'Monoclinic' changed to 'monoclinic'
according to /home/saulius/struct/CIF-dictionaries/cif_core.dic
dictionary named 'cif_core.dic' version 2.4.1 from 2010-06-29.

Automatic conversion script
Id: cif_fix_values 1891 2012-01-12 08:04:46Z andrius 
;
_cod_original_sg_symbol_H-M C2/c
_cod_original_formula_sum 'C48 H108 Mo5 N3 O19 V1'
_cod_database_code 7019724

loop_
_symmetry_equiv_pos_as_xyz
'x, y, z'
'-x, y, -z+1/2'
'x+1/2, y+1/2, z'
'-x+1/2, y+1/2, -z+1/2'
'-x, -y, -z'
'x, -y, z-1/2'
'-x+1/2, -y+1/2, -z'
'x+1/2, -y+1/2, z-1/2'

loop_
_atom_site_label
_atom_site_type_symbol
_atom_site_fract_x
_atom_site_fract_y
_atom_site_fract_z
_atom_site_U_iso_or_equiv
_atom_site_adp_type
_atom_site_occupancy
_atom_site_symmetry_multiplicity
_atom_site_calc_flag
_atom_site_refinement_flags
_atom_site_disorder_assembly
_atom_site_disorder_group
C1 C 0.01136(16) 0.7815(3) 0.0494(2) 0.0393(11) Uani 1 1 d . . .
H1A H 0.0055 0.8300 0.0587 0.047 Uiso 1 1 calc R . .
H1B H 0.0037 0.7488 0.0729 0.047 Uiso 1 1 calc R . .
C2 C -0.0245(2) 0.7664(4) -0.0079(2) 0.0605(16) Uani 1 1 d . B .
H2A H -0.0208 0.8029 -0.0316 0.073 Uiso 1 1 calc R . .
H2B H -0.0171 0.7199 -0.0192 0.073 Uiso 1 1 calc R . .
C3 C -0.0775(2) 0.7670(5) -0.0112(4) 0.089(3) Uani 1 1 d . . .
H3A H -0.0807 0.8071 0.0100 0.107 Uiso 1 1 calc R A 1
H3B H -0.0996 0.7763 -0.0482 0.107 Uiso 1 1 calc R A 1
C4A C -0.0929(6) 0.7104(9) 0.0041(7) 0.089(5) Uani 0.50 1 d P B 1
H4A1 H -0.1267 0.7173 0.0001 0.133 Uiso 0.50 1 calc PR . .
H4A2 H -0.0723 0.7011 0.0410 0.133 Uiso 0.50 1 calc PR . .
H4A3 H -0.0912 0.6702 -0.0173 0.133 Uiso 0.50 1 calc PR . .
C4B C -0.1172(5) 0.7431(10) -0.0589(6) 0.099(6) Uani 0.50 1 d P B 2
H4B1 H -0.1481 0.7475 -0.0547 0.148 Uiso 0.50 1 calc PR . .
H4B2 H -0.1118 0.6937 -0.0654 0.148 Uiso 0.50 1 calc PR . .
H4B3 H -0.1183 0.7721 -0.0885 0.148 Uiso 0.50 1 calc PR . .
C6 C 0.07855(17) 0.6977(2) 0.0498(2) 0.0384(11) Uani 1 1 d . . .
H6A H 0.0611 0.6878 0.0118 0.046 Uiso 1 1 calc R . .
H6B H 0.1139 0.6950 0.0581 0.046 Uiso 1 1 calc R . .
C7 C 0.0656(2) 0.6395(3) 0.0809(3) 0.0539(14) Uani 1 1 d . D .
H7A H 0.0297 0.6373 0.0695 0.065 Uiso 1 1 calc R . .
H7B H 0.0802 0.6511 0.1188 0.065 Uiso 1 1 calc R . .
C8 C 0.0848(3) 0.5668(3) 0.0717(4) 0.086(2) Uani 1 1 d . . .
H8A H 0.0752 0.5610 0.0335 0.103 Uiso 1 1 calc R C 1
H8B H 0.1209 0.5683 0.0882 0.103 Uiso 1 1 calc R C 1
C9A C 0.0693(5) 0.5049(6) 0.0907(6) 0.091(4) Uani 0.60 1 d P D 1
H9A1 H 0.0837 0.4630 0.0819 0.137 Uiso 0.60 1 calc PR D 1
H9A2 H 0.0337 0.5015 0.0743 0.137 Uiso 0.60 1 calc PR D 1
H9A3 H 0.0800 0.5081 0.1289 0.137 Uiso 0.60 1 calc PR D 1
C9B C 0.0635(13) 0.5341(12) 0.0286(10) 0.155(14) Uani 0.40 1 d P D 2
H9B1 H 0.0805 0.4895 0.0297 0.232 Uiso 0.40 1 calc PR D 2
H9B2 H 0.0641 0.5632 -0.0003 0.232 Uiso 0.40 1 calc PR D 2
H9B3 H 0.0297 0.5245 0.0233 0.232 Uiso 0.40 1 calc PR D 2
C11 C 0.09522(17) 0.7941(3) 0.11919(18) 0.0360(10) Uani 1 1 d . . .
H11A H 0.0896 0.8447 0.1236 0.043 Uiso 1 1 calc R . .
H11B H 0.0817 0.7669 0.1408 0.043 Uiso 1 1 calc R . .
C12 C 0.15093(19) 0.7810(3) 0.1409(2) 0.0475(12) Uani 1 1 d . . .
H12A H 0.1628 0.7930 0.1133 0.057 Uiso 1 1 calc R . .
H12B H 0.1572 0.7302 0.1489 0.057 Uiso 1 1 calc R . .
C13 C 0.1805(2) 0.8243(3) 0.1911(2) 0.0609(15) Uani 1 1 d . . .
H13A H 0.2117 0.8001 0.2112 0.073 Uiso 1 1 calc R . .
H13B H 0.1619 0.8271 0.2136 0.073 Uiso 1 1 calc R . .
C14 C 0.1909(3) 0.9003(4) 0.1767(3) 0.0755(19) Uani 1 1 d . . .
H14A H 0.2094 0.9266 0.2089 0.113 Uiso 1 1 calc R . .
H14B H 0.1600 0.9244 0.1570 0.113 Uiso 1 1 calc R . .
H14C H 0.2100 0.8976 0.1551 0.113 Uiso 1 1 calc R . .
C15 C 0.08071(19) 0.8232(3) 0.02410(19) 0.0384(11) Uani 1 1 d . . .
H15A H 0.1158 0.8163 0.0322 0.046 Uiso 1 1 calc R . .
H15B H 0.0624 0.8082 -0.0127 0.046 Uiso 1 1 calc R . .
C16 C 0.0717(2) 0.9022(3) 0.0281(2) 0.0519(14) Uani 1 1 d . . .
H16A H 0.0951 0.9202 0.0623 0.062 Uiso 1 1 calc R . .
H16B H 0.0384 0.9090 0.0268 0.062 Uiso 1 1 calc R . .
C17 C 0.0771(2) 0.9446(3) -0.0163(2) 0.0538(14) Uani 1 1 d . . .
H17A H 0.1101 0.9363 -0.0154 0.065 Uiso 1 1 calc R . .
H17B H 0.0533 0.9266 -0.0503 0.065 Uiso 1 1 calc R . .
C18 C 0.0696(3) 1.0238(3) -0.0137(3) 0.0697(18) Uani 1 1 d . . .
H18A H 0.0736 1.0471 -0.0433 0.105 Uiso 1 1 calc R . .
H18B H 0.0936 1.0425 0.0194 0.105 Uiso 1 1 calc R . .
H18C H 0.0367 1.0328 -0.0155 0.105 Uiso 1 1 calc R . .
C19 C 0.12639(16) 0.0767(2) 0.34687(18) 0.0333(10) Uani 1 1 d . . .
H19A H 0.1446 0.0862 0.3848 0.040 Uiso 1 1 calc R . .
H19B H 0.1336 0.1157 0.3273 0.040 Uiso 1 1 calc R . .
C20 C 0.07094(17) 0.0776(3) 0.3347(2) 0.0444(12) Uani 1 1 d . . .
H20A H 0.0636 0.0408 0.3557 0.053 Uiso 1 1 calc R . .
H20B H 0.0523 0.0665 0.2971 0.053 Uiso 1 1 calc R . .
C21 C 0.0543(2) 0.1509(3) 0.3473(2) 0.0514(13) Uani 1 1 d . . .
H21A H 0.0199 0.1476 0.3430 0.062 Uiso 1 1 calc R . .
H21B H 0.0742 0.1628 0.3845 0.062 Uiso 1 1 calc R . .
C22 C 0.0590(2) 0.2093(4) 0.3131(3) 0.0667(17) Uani 1 1 d . . .
H22A H 0.0481 0.2537 0.3228 0.100 Uiso 1 1 calc R . .
H22B H 0.0389 0.1986 0.2762 0.100 Uiso 1 1 calc R . .
H22C H 0.0932 0.2138 0.3178 0.100 Uiso 1 1 calc R . .
C24 C 0.19962(15) 0.0191(2) 0.34226(18) 0.0327(10) Uani 1 1 d . . .
H24A H 0.2170 0.0379 0.3782 0.039 Uiso 1 1 calc R . .
H24B H 0.2009 0.0557 0.3174 0.039 Uiso 1 1 calc R . .
C25 C 0.22739(18) -0.0469(3) 0.3360(2) 0.0433(12) Uani 1 1 d . . .
H25A H 0.2286 -0.0828 0.3623 0.052 Uiso 1 1 calc R . .
H25B H 0.2098 -0.0675 0.3007 0.052 Uiso 1 1 calc R . .
C26 C 0.2797(2) -0.0275(4) 0.3431(3) 0.0655(17) Uani 1 1 d . . .
H26A H 0.2781 0.0082 0.3164 0.079 Uiso 1 1 calc R . .
H26B H 0.2966 -0.0056 0.3781 0.079 Uiso 1 1 calc R . .
C27 C 0.3100(3) -0.0905(5) 0.3383(3) 0.099(3) Uani 1 1 d . . .
H27A H 0.3427 -0.0745 0.3434 0.149 Uiso 1 1 calc R . .
H27B H 0.2940 -0.1117 0.3034 0.149 Uiso 1 1 calc R . .
H27C H 0.3124 -0.1257 0.3651 0.149 Uiso 1 1 calc R . .
C28 C 0.14072(17) -0.0551(2) 0.36729(18) 0.0373(10) Uani 1 1 d . . .
H28A H 0.1059 -0.0599 0.3613 0.045 Uiso 1 1 calc R . .
H28B H 0.1505 -0.0992 0.3550 0.045 Uiso 1 1 calc R . .
C29 C 0.1709(2) -0.0483(3) 0.42713(19) 0.0442(12) Uani 1 1 d . . .
H29A H 0.1582 -0.0088 0.4414 0.053 Uiso 1 1 calc R . .
H29B H 0.2054 -0.0381 0.4339 0.053 Uiso 1 1 calc R . .
C30 C 0.1676(3) -0.1188(3) 0.4549(2) 0.0645(17) Uani 1 1 d . . .
H30A H 0.1815 -0.1110 0.4933 0.077 Uiso 1 1 calc R . .
H30B H 0.1328 -0.1314 0.4441 0.077 Uiso 1 1 calc R . .
C31 C 0.1940(3) -0.1809(4) 0.4429(3) 0.075(2) Uani 1 1 d . . .
H31A H 0.1899 -0.2230 0.4612 0.112 Uiso 1 1 calc R . .
H31B H 0.2287 -0.1698 0.4547 0.112 Uiso 1 1 calc R . .
H31C H 0.1802 -0.1896 0.4050 0.112 Uiso 1 1 calc R . .
C32 C 0.11545(17) -0.0151(2) 0.27498(17) 0.0363(10) Uani 1 1 d . . .
H32A H 0.1290 -0.0597 0.2680 0.044 Uiso 1 1 calc R . .
H32B H 0.0815 -0.0247 0.2707 0.044 Uiso 1 1 calc R . .
C33 C 0.11431(19) 0.0397(3) 0.23334(18) 0.0430(11) Uani 1 1 d . . .
H33A H 0.1470 0.0433 0.2325 0.052 Uiso 1 1 calc R . .
H33B H 0.1055 0.0866 0.2427 0.052 Uiso 1 1 calc R . .
C34 C 0.0764(2) 0.0174(3) 0.1783(2) 0.0562(15) Uani 1 1 d . . .
H34A H 0.0836 -0.0312 0.1704 0.067 Uiso 1 1 calc R . .
H34B H 0.0434 0.0174 0.1786 0.067 Uiso 1 1 calc R . .
C35 C 0.0772(3) 0.0682(4) 0.1347(2) 0.082(2) Uani 1 1 d . . .
H35A H 0.0532 0.0526 0.1006 0.123 Uiso 1 1 calc R . .
H35B H 0.1098 0.0678 0.1341 0.123 Uiso 1 1 calc R . .
H35C H 0.0692 0.1160 0.1420 0.123 Uiso 1 1 calc R . .
C36 C 0.07746(15) 0.4725(2) 0.31879(16) 0.0315(9) Uani 1 1 d . . .
H36A H 0.0645 0.5202 0.3201 0.038 Uiso 1 1 calc R . .
H36B H 0.0599 0.4541 0.2828 0.038 Uiso 1 1 calc R . .
C37 C 0.06571(16) 0.4245(3) 0.35714(18) 0.0379(11) Uani 1 1 d . . .
H37A H 0.0782 0.4464 0.3924 0.046 Uiso 1 1 calc R . .
H37B H 0.0821 0.3784 0.3600 0.046 Uiso 1 1 calc R . .
C38 C 0.00956(17) 0.4132(3) 0.3374(2) 0.0443(12) Uani 1 1 d . . .
H38A H -0.0068 0.4597 0.3314 0.053 Uiso 1 1 calc R . .
H38B H -0.0022 0.3880 0.3033 0.053 Uiso 1 1 calc R . .
C39 C -0.0049(2) 0.3706(4) 0.3765(3) 0.072(2) Uani 1 1 d . . .
H39A H -0.0404 0.3648 0.3621 0.107 Uiso 1 1 calc R . .
H39B H 0.0058 0.3959 0.4100 0.107 Uiso 1 1 calc R . .
H39C H 0.0106 0.3241 0.3821 0.107 Uiso 1 1 calc R . .
C40 C 0.15422(16) 0.4073(2) 0.32321(17) 0.0318(9) Uani 1 1 d . . .
H40A H 0.1886 0.4151 0.3284 0.038 Uiso 1 1 calc R . .
H40B H 0.1544 0.3760 0.3518 0.038 Uiso 1 1 calc R . .
C41 C 0.12812(18) 0.3681(2) 0.27038(18) 0.0371(10) Uani 1 1 d . . .
H41A H 0.0947 0.3549 0.2662 0.045 Uiso 1 1 calc R . .
H41B H 0.1255 0.3995 0.2409 0.045 Uiso 1 1 calc R . .
C42 C 0.1573(2) 0.3010(3) 0.2693(2) 0.0447(12) Uani 1 1 d . . .
H42A H 0.1903 0.3151 0.2725 0.054 Uiso 1 1 calc R . .
H42B H 0.1612 0.2713 0.3001 0.054 Uiso 1 1 calc R . .
C43 C 0.1329(2) 0.2566(3) 0.2189(2) 0.0551(14) Uani 1 1 d . . .
H43A H 0.1531 0.2153 0.2205 0.083 Uiso 1 1 calc R . .
H43B H 0.1294 0.2853 0.1882 0.083 Uiso 1 1 calc R . .
H43C H 0.1006 0.2410 0.2160 0.083 Uiso 1 1 calc R . .
C44 C 0.13498(18) 0.5345(2) 0.28844(18) 0.0364(10) Uani 1 1 d . . .
H44A H 0.1175 0.5150 0.2527 0.044 Uiso 1 1 calc R . .
H44B H 0.1175 0.5777 0.2911 0.044 Uiso 1 1 calc R . .
C45 C 0.1869(2) 0.5557(3) 0.2946(2) 0.0522(14) Uani 1 1 d . . .
H45A H 0.2060 0.5126 0.2957 0.063 Uiso 1 1 calc R . .
H45B H 0.2033 0.5811 0.3283 0.063 Uiso 1 1 calc R . .
C46 C 0.1858(2) 0.6036(3) 0.2487(2) 0.0573(16) Uani 1 1 d . . .
H46A H 0.1638 0.6440 0.2452 0.069 Uiso 1 1 calc R . .
H46B H 0.1727 0.5764 0.2155 0.069 Uiso 1 1 calc R . .
C47 C 0.2376(3) 0.6318(4) 0.2577(3) 0.081(2) Uani 1 1 d . . .
H47A H 0.2355 0.6613 0.2279 0.121 Uiso 1 1 calc R . .
H47B H 0.2594 0.5919 0.2608 0.121 Uiso 1 1 calc R . .
H47C H 0.2504 0.6597 0.2900 0.121 Uiso 1 1 calc R . .
C48 C 0.16253(15) 0.5040(2) 0.38629(16) 0.0307(9) Uani 1 1 d . . .
H48A H 0.1597 0.4675 0.4105 0.037 Uiso 1 1 calc R . .
H48B H 0.1972 0.5063 0.3915 0.037 Uiso 1 1 calc R . .
C49 C 0.14836(18) 0.5754(2) 0.40227(18) 0.0394(11) Uani 1 1 d . . .
H49A H 0.1135 0.5748 0.3966 0.047 Uiso 1 1 calc R . .
H49B H 0.1532 0.6133 0.3803 0.047 Uiso 1 1 calc R . .
C50 C 0.1806(2) 0.5901(3) 0.4615(2) 0.0565(15) Uani 1 1 d . . .
H50A H 0.2152 0.5836 0.4675 0.068 Uiso 1 1 calc R . .
H50B H 0.1762 0.6400 0.4692 0.068 Uiso 1 1 calc R . .
C51 C 0.1694(3) 0.5440(4) 0.4995(3) 0.094(3) Uani 1 1 d . . .
H51A H 0.1912 0.5563 0.5355 0.142 Uiso 1 1 calc R . .
H51B H 0.1743 0.4944 0.4928 0.142 Uiso 1 1 calc R . .
H51C H 0.1355 0.5513 0.4950 0.142 Uiso 1 1 calc R . .
Mo1 Mo 0.246131(12) 0.209747(18) 0.417889(12) 0.01608(8) Uani 0.833 1 d P . .
V1 V 0.246131(12) 0.209747(18) 0.417889(12) 0.01608(8) Uani 0.167 1 d P . .
Mo2 Mo 0.234606(12) 0.134241(18) 0.521489(13) 0.01718(8) Uani 0.833 1 d P . .
V2 V 0.234606(12) 0.134241(18) 0.521489(13) 0.01718(8) Uani 0.167 1 d P . .
Mo3 Mo 0.333833(13) 0.22755(2) 0.537065(15) 0.02549(9) Uani 0.833 1 d P . .
V3 V 0.333833(13) 0.22755(2) 0.537065(15) 0.02549(9) Uani 0.167 1 d P . .
Mo4 Mo 0.414488(13) 0.25227(2) 0.222139(15) 0.02500(9) Uani 0.833 1 d P . .
V4 V 0.414488(13) 0.25227(2) 0.222139(15) 0.02500(9) Uani 0.167 1 d P . .
Mo5 Mo 0.505760(14) 0.16425(2) 0.312242(15) 0.02478(9) Uani 0.833 1 d P . .
V5 V 0.505760(14) 0.16425(2) 0.312242(15) 0.02478(9) Uani 0.167 1 d P . .
Mo6 Mo 0.506088(15) 0.33962(2) 0.312152(16) 0.02944(10) Uani 0.833 1 d P . .
V6 V 0.506088(15) 0.33962(2) 0.312152(16) 0.02944(10) Uani 0.167 1 d P . .
N1 N 0.06624(13) 0.7740(2) 0.06058(15) 0.0323(8) Uani 1 1 d . . .
N2 N 0.14558(13) 0.00669(19) 0.33296(14) 0.0305(8) Uani 1 1 d . . .
N3 N 0.13224(13) 0.47958(19) 0.32908(13) 0.0291(8) Uani 1 1 d . . .
O1 O 0.2500 0.2500 0.5000 0.0145(7) Uani 1 2 d S . .
O2 O 0.30781(9) 0.13846(13) 0.54457(10) 0.0211(5) Uani 1 1 d . . .
O3 O 0.31562(9) 0.20728(14) 0.46205(10) 0.0214(5) Uani 1 1 d . . .
O4 O 0.39509(10) 0.21497(15) 0.56224(11) 0.0277(6) Uani 1 1 d . . .
O5 O 0.23693(9) 0.12407(14) 0.44903(10) 0.0214(5) Uani 1 1 d . . .
O6 O 0.17062(9) 0.17007(13) 0.48499(10) 0.0208(5) Uani 1 1 d . . .
O7 O 0.24333(9) 0.18386(14) 0.58405(10) 0.0223(5) Uani 1 1 d . . .
O8 O 0.22572(10) 0.04827(15) 0.53541(11) 0.0291(6) Uani 1 1 d . . .
O9 O 0.17835(9) 0.23669(14) 0.40295(10) 0.0208(5) Uani 1 1 d . . .
O10 O 0.24318(10) 0.18380(16) 0.35701(10) 0.0281(6) Uani 1 1 d . . .
O11 O 0.5000 0.25193(18) 0.2500 0.0182(7) Uani 1 2 d S . .
O12 O 0.43586(10) 0.18100(15) 0.27956(11) 0.0282(6) Uani 1 1 d . . .
O13 O 0.5000 0.1089(2) 0.2500 0.0338(10) Uani 1 2 d S . .
O14 O 0.51165(11) 0.25143(16) 0.35137(11) 0.0318(6) Uani 1 1 d . . .
O15 O 0.43627(10) 0.32360(15) 0.27959(12) 0.0317(7) Uani 1 1 d . . .
O16 O 0.5000 0.3955(2) 0.2500 0.0403(11) Uani 1 2 d S . .
O17 O 0.51326(14) 0.40193(19) 0.35912(15) 0.0501(9) Uani 1 1 d . . .
O18 O 0.51238(13) 0.10045(18) 0.35808(13) 0.0424(8) Uani 1 1 d . . .
O19 O 0.42540(11) 0.18027(18) 0.17875(12) 0.0366(7) Uani 1 1 d . . .
O20 O 0.42585(11) 0.32259(18) 0.17828(13) 0.0407(8) Uani 1 1 d . . .
O21 O 0.35243(11) 0.2539(2) 0.20277(14) 0.0496(9) Uani 1 1 d . . .

loop_
_atom_site_aniso_label
_atom_site_aniso_U_11
_atom_site_aniso_U_22
_atom_site_aniso_U_33
_atom_site_aniso_U_23
_atom_site_aniso_U_13
_atom_site_aniso_U_12
C1 0.034(2) 0.046(3) 0.048(3) -0.001(2) 0.027(2) 0.002(2)
C2 0.043(3) 0.079(4) 0.056(3) -0.011(3) 0.016(3) 0.007(3)
C3 0.036(3) 0.093(6) 0.123(7) -0.037(5) 0.015(4) -0.001(3)
C4A 0.064(9) 0.097(12) 0.100(12) 0.009(10) 0.027(8) -0.025(9)
C4B 0.049(8) 0.145(16) 0.077(10) -0.036(10) -0.002(7) -0.006(9)
C6 0.035(2) 0.036(3) 0.054(3) -0.007(2) 0.028(2) -0.001(2)
C7 0.045(3) 0.043(3) 0.084(4) -0.001(3) 0.038(3) -0.005(2)
C8 0.062(4) 0.045(4) 0.155(8) 0.000(4) 0.049(5) 0.001(3)
C9A 0.104(10) 0.042(6) 0.149(13) 0.021(7) 0.073(10) 0.000(6)
C9B 0.28(4) 0.061(14) 0.100(18) -0.028(13) 0.05(2) 0.023(19)
C11 0.042(3) 0.039(3) 0.037(2) -0.003(2) 0.026(2) -0.003(2)
C12 0.043(3) 0.048(3) 0.054(3) -0.005(3) 0.022(2) -0.005(2)
C13 0.063(4) 0.068(4) 0.046(3) -0.001(3) 0.016(3) -0.004(3)
C14 0.071(4) 0.080(5) 0.079(5) -0.018(4) 0.034(4) -0.013(4)
C15 0.048(3) 0.041(3) 0.039(2) 0.000(2) 0.031(2) 0.001(2)
C16 0.074(4) 0.043(3) 0.057(3) 0.005(3) 0.045(3) 0.011(3)
C17 0.071(4) 0.054(3) 0.053(3) 0.016(3) 0.042(3) 0.018(3)
C18 0.094(5) 0.058(4) 0.077(4) 0.023(3) 0.054(4) 0.020(4)
C19 0.033(2) 0.030(2) 0.037(2) -0.0127(19) 0.0147(19) -0.0088(18)
C20 0.037(3) 0.046(3) 0.052(3) -0.018(2) 0.020(2) -0.011(2)
C21 0.048(3) 0.051(3) 0.057(3) -0.015(3) 0.023(3) -0.002(2)
C22 0.050(3) 0.077(5) 0.061(4) -0.007(3) 0.010(3) 0.002(3)
C24 0.031(2) 0.034(2) 0.035(2) -0.0096(19) 0.0151(19) -0.0128(18)
C25 0.042(3) 0.046(3) 0.043(3) -0.015(2) 0.018(2) 0.001(2)
C26 0.052(3) 0.081(5) 0.078(4) 0.014(4) 0.041(3) 0.009(3)
C27 0.068(5) 0.134(8) 0.103(6) -0.012(6) 0.041(4) 0.037(5)
C28 0.039(2) 0.031(2) 0.044(3) -0.007(2) 0.019(2) -0.015(2)
C29 0.053(3) 0.044(3) 0.040(3) -0.005(2) 0.023(2) -0.014(2)
C30 0.073(4) 0.064(4) 0.055(3) 0.012(3) 0.024(3) -0.018(3)
C31 0.087(5) 0.054(4) 0.063(4) 0.007(3) 0.008(4) -0.011(4)
C32 0.038(2) 0.034(2) 0.033(2) -0.0150(19) 0.010(2) -0.011(2)
C33 0.048(3) 0.044(3) 0.036(2) -0.011(2) 0.016(2) -0.010(2)
C34 0.058(3) 0.057(3) 0.040(3) -0.014(3) 0.004(3) 0.006(3)
C35 0.102(6) 0.096(6) 0.035(3) -0.002(3) 0.014(3) 0.010(4)
C36 0.030(2) 0.032(2) 0.024(2) 0.0040(17) 0.0027(17) 0.0110(18)
C37 0.029(2) 0.047(3) 0.030(2) 0.010(2) 0.0027(18) 0.004(2)
C38 0.029(2) 0.045(3) 0.048(3) 0.009(2) 0.004(2) 0.005(2)
C39 0.031(3) 0.103(5) 0.074(4) 0.028(4) 0.014(3) -0.005(3)
C40 0.035(2) 0.028(2) 0.031(2) 0.0086(18) 0.0112(18) 0.0141(18)
C41 0.046(3) 0.033(2) 0.031(2) 0.0056(19) 0.014(2) 0.013(2)
C42 0.058(3) 0.037(3) 0.044(3) 0.007(2) 0.024(2) 0.016(2)
C43 0.080(4) 0.036(3) 0.057(3) -0.001(2) 0.035(3) 0.011(3)
C44 0.050(3) 0.028(2) 0.032(2) 0.0128(19) 0.017(2) 0.013(2)
C45 0.055(3) 0.053(3) 0.055(3) 0.026(3) 0.029(3) 0.013(3)
C46 0.082(4) 0.051(3) 0.063(4) 0.027(3) 0.053(3) 0.028(3)
C47 0.104(6) 0.075(5) 0.094(5) 0.022(4) 0.073(5) 0.000(4)
C48 0.028(2) 0.031(2) 0.026(2) 0.0075(18) 0.0040(17) 0.0066(17)
C49 0.044(3) 0.031(2) 0.033(2) 0.0027(19) 0.005(2) 0.008(2)
C50 0.062(4) 0.045(3) 0.043(3) -0.008(2) 0.001(3) 0.013(3)
C51 0.152(8) 0.078(5) 0.045(4) -0.002(4) 0.030(4) 0.022(5)
Mo1 0.01815(16) 0.01890(17) 0.01168(15) -0.00139(13) 0.00644(12) -0.00198(13)
V1 0.01815(16) 0.01890(17) 0.01168(15) -0.00139(13) 0.00644(12) -0.00198(13)
Mo2 0.01808(16) 0.01302(16) 0.01862(16) 0.00356(13) 0.00539(13) -0.00157(13)
V2 0.01808(16) 0.01302(16) 0.01862(16) 0.00356(13) 0.00539(13) -0.00157(13)
Mo3 0.02092(18) 0.0280(2) 0.02623(19) 0.00431(15) 0.00793(15) 0.00045(15)
V3 0.02092(18) 0.0280(2) 0.02623(19) 0.00431(15) 0.00793(15) 0.00045(15)
Mo4 0.01616(17) 0.0284(2) 0.02946(19) 0.00477(16) 0.00803(15) 0.00060(14)
V4 0.01616(17) 0.0284(2) 0.02946(19) 0.00477(16) 0.00803(15) 0.00060(14)
Mo5 0.0314(2) 0.02051(18) 0.02602(19) 0.00604(15) 0.01525(16) 0.00698(15)
V5 0.0314(2) 0.02051(18) 0.02602(19) 0.00604(15) 0.01525(16) 0.00698(15)
Mo6 0.0341(2) 0.02235(19) 0.0367(2) -0.00901(17) 0.01923(18) -0.00305(16)
V6 0.0341(2) 0.02235(19) 0.0367(2) -0.00901(17) 0.01923(18) -0.00305(16)
N1 0.0344(19) 0.035(2) 0.039(2) -0.0007(16) 0.0257(17) 0.0013(16)
N2 0.0326(19) 0.0274(19) 0.0326(19) -0.0099(15) 0.0141(16) -0.0113(15)
N3 0.0318(18) 0.0273(18) 0.0238(17) 0.0091(14) 0.0065(14) 0.0116(15)
O1 0.0183(17) 0.0122(16) 0.0145(16) 0.0029(13) 0.0081(14) -0.0002(13)
O2 0.0220(13) 0.0169(13) 0.0230(13) 0.0037(10) 0.0075(11) 0.0006(10)
O3 0.0203(13) 0.0259(14) 0.0198(12) -0.0012(11) 0.0099(10) -0.0002(11)
O4 0.0247(14) 0.0292(15) 0.0273(14) 0.0068(12) 0.0084(12) 0.0036(12)
O5 0.0238(13) 0.0176(13) 0.0205(12) -0.0030(10) 0.0065(11) -0.0008(10)
O6 0.0201(12) 0.0182(13) 0.0238(13) 0.0038(11) 0.0084(11) -0.0032(10)
O7 0.0241(13) 0.0245(14) 0.0171(12) 0.0034(11) 0.0070(11) -0.0006(11)
O8 0.0302(15) 0.0211(14) 0.0321(15) 0.0068(12) 0.0083(12) -0.0039(12)
O9 0.0212(13) 0.0225(14) 0.0169(12) 0.0003(10) 0.0055(10) -0.0006(10)
O10 0.0318(15) 0.0341(16) 0.0208(13) -0.0035(12) 0.0131(12) -0.0034(12)
O11 0.0170(17) 0.0159(17) 0.0217(18) 0.000 0.0076(14) 0.000
O12 0.0285(15) 0.0259(15) 0.0353(15) 0.0019(12) 0.0180(13) -0.0040(12)
O13 0.053(3) 0.018(2) 0.038(2) 0.000 0.026(2) 0.000
O14 0.0391(17) 0.0335(16) 0.0261(14) -0.0039(12) 0.0164(13) 0.0018(13)
O15 0.0307(15) 0.0247(15) 0.0468(18) 0.0043(13) 0.0229(14) 0.0077(12)
O16 0.059(3) 0.017(2) 0.063(3) 0.000 0.043(3) 0.000
O17 0.061(2) 0.0375(19) 0.063(2) -0.0229(17) 0.037(2) -0.0100(17)
O18 0.058(2) 0.0367(18) 0.0433(18) 0.0167(15) 0.0314(17) 0.0181(16)
O19 0.0296(16) 0.049(2) 0.0293(15) -0.0117(14) 0.0099(13) -0.0171(14)
O20 0.0324(16) 0.049(2) 0.0436(18) 0.0277(16) 0.0177(14) 0.0162(15)
O21 0.0232(16) 0.075(3) 0.049(2) 0.0129(19) 0.0130(15) 0.0035(16)

loop_
_atom_type_symbol
_atom_type_description
_atom_type_scat_dispersion_real
_atom_type_scat_dispersion_imag
_atom_type_scat_source
C C 0.0033 0.0016 'International Tables Vol C Tables 4.2.6.8 and 6.1.1.4'
Mo Mo -1.6832 0.6857 'International Tables Vol C Tables 4.2.6.8 and 6.1.1.4'
N N 0.0061 0.0033 'International Tables Vol C Tables 4.2.6.8 and 6.1.1.4'
O O 0.0106 0.0060 'International Tables Vol C Tables 4.2.6.8 and 6.1.1.4'
H H 0.0000 0.0000 'International Tables Vol C Tables 4.2.6.8 and 6.1.1.4'
V V 0.3005 0.5294 'International Tables Vol C Tables 4.2.6.8 and 6.1.1.4'

loop_
_geom_angle_atom_site_label_1
_geom_angle_atom_site_label_2
_geom_angle_atom_site_label_3
_geom_angle
_geom_angle_site_symmetry_1
_geom_angle_site_symmetry_3
N1 C1 C2 115.6(4) . .
C3 C2 C1 109.4(5) . .
C4A C3 C4B 77.0(11) . .
C4A C3 C2 117.4(10) . .
C4B C3 C2 119.8(10) . .
C7 C6 N1 115.3(4) . .
C6 C7 C8 110.6(5) . .
C9B C8 C9A 80.4(15) . .
C9B C8 C7 120.5(14) . .
C9A C8 C7 118.1(8) . .
C12 C11 N1 115.6(4) . .
C11 C12 C13 113.7(5) . .
C12 C13 C14 110.9(5) . .
C16 C15 N1 115.8(4) . .
C15 C16 C17 112.1(4) . .
C18 C17 C16 114.4(5) . .
C20 C19 N2 114.9(3) . .
C19 C20 C21 111.5(4) . .
C22 C21 C20 113.3(5) . .
N2 C24 C25 115.4(4) . .
C26 C25 C24 110.8(4) . .
C27 C26 C25 113.9(6) . .
C29 C28 N2 116.0(4) . .
C28 C29 C30 109.4(4) . .
C31 C30 C29 114.3(5) . .
C33 C32 N2 115.3(4) . .
C32 C33 C34 110.0(4) . .
C35 C34 C33 111.4(5) . .
C37 C36 N3 115.9(3) . .
C36 C37 C38 110.3(4) . .
C39 C38 C37 112.8(4) . .
C41 C40 N3 116.6(3) . .
C42 C41 C40 109.7(4) . .
C43 C42 C41 113.4(4) . .
C45 C44 N3 115.6(4) . .
C44 C45 C46 111.6(4) . .
C45 C46 C47 111.9(5) . .
C49 C48 N3 116.3(3) . .
C48 C49 C50 109.6(4) . .
C51 C50 C49 114.7(5) . .
O10 Mo1 O5 103.88(13) . .
O10 Mo1 O3 103.62(12) . .
O5 Mo1 O3 90.24(11) . .
O10 Mo1 O9 102.71(12) . .
O5 Mo1 O9 89.69(11) . .
O3 Mo1 O9 152.88(11) . .
O10 Mo1 O7 101.74(12) . 7_556
O5 Mo1 O7 154.37(11) . 7_556
O3 Mo1 O7 84.46(11) . 7_556
O9 Mo1 O7 83.97(11) . 7_556
O10 Mo1 O1 177.69(10) . .
O5 Mo1 O1 78.38(8) . .
O3 Mo1 O1 76.69(7) . .
O9 Mo1 O1 76.74(7) . .
O7 Mo1 O1 75.99(7) 7_556 .
O8 Mo2 O6 104.25(12) . .
O8 Mo2 O7 103.95(13) . .
O6 Mo2 O7 93.07(11) . .
O8 Mo2 O2 102.15(12) . .
O6 Mo2 O2 152.67(11) . .
O7 Mo2 O2 87.31(11) . .
O8 Mo2 O5 101.54(12) . .
O6 Mo2 O5 85.99(11) . .
O7 Mo2 O5 153.91(11) . .
O2 Mo2 O5 81.95(10) . .
O8 Mo2 O1 176.55(10) . .
O6 Mo2 O1 77.84(8) . .
O7 Mo2 O1 78.56(8) . .
O2 Mo2 O1 75.46(7) . .
O5 Mo2 O1 75.76(7) . .
O4 Mo3 O2 104.53(12) . .
O4 Mo3 O9 103.48(12) . 7_556
O2 Mo3 O9 89.53(11) . 7_556
O4 Mo3 O3 101.97(12) . .
O2 Mo3 O3 89.40(11) . .
O9 Mo3 O3 153.96(11) 7_556 .
O4 Mo3 O6 100.94(12) . 7_556
O2 Mo3 O6 154.53(11) . 7_556
O9 Mo3 O6 85.03(11) 7_556 7_556
O3 Mo3 O6 84.83(11) . 7_556
O4 Mo3 O1 177.00(10) . .
O2 Mo3 O1 78.28(8) . .
O9 Mo3 O1 77.43(7) 7_556 .
O3 Mo3 O1 76.88(7) . .
O6 Mo3 O1 76.24(7) 7_556 .
O21 Mo4 O20 103.30(15) . .
O21 Mo4 O19 104.32(16) . .
O20 Mo4 O19 88.79(15) . .
O21 Mo4 O12 103.07(15) . .
O20 Mo4 O12 153.56(12) . .
O19 Mo4 O12 86.55(13) . .
O21 Mo4 O15 101.95(16) . .
O20 Mo4 O15 87.28(14) . .
O19 Mo4 O15 153.65(12) . .
O12 Mo4 O15 85.47(12) . .
O21 Mo4 O11 178.81(16) . .
O20 Mo4 O11 76.61(11) . .
O19 Mo4 O11 76.87(11) . .
O12 Mo4 O11 76.99(10) . .
O15 Mo4 O11 76.87(10) . .
O18 Mo5 O12 104.33(14) . .
O18 Mo5 O14 103.14(15) . .
O12 Mo5 O14 87.92(13) . .
O18 Mo5 O13 102.70(15) . .
O12 Mo5 O13 88.56(9) . .
O14 Mo5 O13 153.99(13) . .
O18 Mo5 O19 101.90(15) . 2_655
O12 Mo5 O19 153.76(12) . 2_655
O14 Mo5 O19 86.62(13) . 2_655
O13 Mo5 O19 85.24(10) . 2_655
O18 Mo5 O11 177.73(12) . .
O12 Mo5 O11 77.93(8) . .
O14 Mo5 O11 76.95(11) . .
O13 Mo5 O11 77.11(12) . .
O19 Mo5 O11 75.83(9) 2_655 .
O17 Mo6 O15 104.42(15) . .
O17 Mo6 O14 102.00(16) . .
O15 Mo6 O14 87.90(13) . .
O17 Mo6 O16 103.69(17) . .
O15 Mo6 O16 88.19(9) . .
O14 Mo6 O16 154.18(13) . .
O17 Mo6 O20 101.59(15) . 2_655
O15 Mo6 O20 153.98(12) . 2_655
O14 Mo6 O20 86.02(14) . 2_655
O16 Mo6 O20 86.38(11) . 2_655
O17 Mo6 O11 177.25(14) . .
O15 Mo6 O11 78.02(9) . .
O14 Mo6 O11 76.70(10) . .
O16 Mo6 O11 77.53(12) . .
O20 Mo6 O11 75.96(9) 2_655 .
C1 N1 C6 111.1(3) . .
C1 N1 C11 106.9(3) . .
C6 N1 C11 110.7(4) . .
C1 N1 C15 111.1(4) . .
C6 N1 C15 106.5(3) . .
C11 N1 C15 110.5(3) . .
C24 N2 C28 111.0(3) . .
C24 N2 C19 107.0(3) . .
C28 N2 C19 111.0(3) . .
C24 N2 C32 110.4(3) . .
C28 N2 C32 106.1(3) . .
C19 N2 C32 111.4(3) . .
C36 N3 C48 110.9(3) . .
C36 N3 C40 111.3(3) . .
C48 N3 C40 105.7(3) . .
C36 N3 C44 106.2(3) . .
C48 N3 C44 111.3(3) . .
C40 N3 C44 111.5(3) . .
V3 O1 Mo3 180.0 7_556 .
Mo3 O1 Mo3 180.0 7_556 .
V3 O1 V1 89.910(14) 7_556 7_556
Mo3 O1 V1 89.910(14) 7_556 7_556
Mo3 O1 V1 90.090(14) . 7_556
V3 O1 Mo1 89.910(14) 7_556 7_556
Mo3 O1 Mo1 89.910(14) 7_556 7_556
Mo3 O1 Mo1 90.090(14) . 7_556
V3 O1 Mo1 90.090(14) 7_556 .
Mo3 O1 Mo1 90.090(14) 7_556 .
Mo3 O1 Mo1 89.910(14) . .
V1 O1 Mo1 180.0 7_556 .
Mo1 O1 Mo1 180.0 7_556 .
V3 O1 Mo2 89.885(13) 7_556 .
Mo3 O1 Mo2 89.885(13) 7_556 .
Mo3 O1 Mo2 90.115(13) . .
V1 O1 Mo2 89.776(12) 7_556 .
Mo1 O1 Mo2 89.776(12) 7_556 .
Mo1 O1 Mo2 90.224(12) . .
V3 O1 Mo2 90.115(13) 7_556 7_556
Mo3 O1 Mo2 90.115(13) 7_556 7_556
Mo3 O1 Mo2 89.885(13) . 7_556
V1 O1 Mo2 90.224(12) 7_556 7_556
Mo1 O1 Mo2 90.224(12) 7_556 7_556
Mo1 O1 Mo2 89.776(12) . 7_556
Mo2 O1 Mo2 180.000(17) . 7_556
V3 O1 V2 90.115(13) 7_556 7_556
Mo3 O1 V2 90.115(13) 7_556 7_556
Mo3 O1 V2 89.885(13) . 7_556
V1 O1 V2 90.224(12) 7_556 7_556
Mo1 O1 V2 90.224(12) 7_556 7_556
Mo1 O1 V2 89.776(12) . 7_556
Mo2 O1 V2 180.000(17) . 7_556
Mo3 O2 Mo2 115.96(13) . .
Mo1 O3 Mo3 115.98(12) . .
Mo1 O5 Mo2 115.55(12) . .
Mo2 O6 V3 115.83(12) . 7_556
Mo2 O6 Mo3 115.83(12) . 7_556
Mo2 O7 V1 115.51(12) . 7_556
Mo2 O7 Mo1 115.51(12) . 7_556
V3 O9 Mo1 115.73(12) 7_556 .
Mo3 O9 Mo1 115.73(12) 7_556 .
Mo6 O11 V6 89.97(12) . 2_655
Mo6 O11 Mo6 89.97(12) . 2_655
Mo6 O11 Mo5 89.932(15) . .
V6 O11 Mo5 179.75(7) 2_655 .
Mo6 O11 Mo5 179.75(7) 2_655 .
Mo6 O11 V5 179.75(7) . 2_655
V6 O11 V5 89.931(15) 2_655 2_655
Mo6 O11 V5 89.931(15) 2_655 2_655
Mo5 O11 V5 90.17(12) . 2_655
Mo6 O11 Mo5 179.75(7) . 2_655
V6 O11 Mo5 89.931(15) 2_655 2_655
Mo6 O11 Mo5 89.931(15) 2_655 2_655
Mo5 O11 Mo5 90.17(12) . 2_655
Mo6 O11 Mo4 89.78(6) . .
V6 O11 Mo4 90.00(6) 2_655 .
Mo6 O11 Mo4 90.00(6) 2_655 .
Mo5 O11 Mo4 89.77(6) . .
V5 O11 Mo4 90.45(6) 2_655 .
Mo5 O11 Mo4 90.45(6) 2_655 .
Mo6 O11 V4 90.00(6) . 2_655
V6 O11 V4 89.78(6) 2_655 2_655
Mo6 O11 V4 89.78(6) 2_655 2_655
Mo5 O11 V4 90.45(6) . 2_655
V5 O11 V4 89.77(6) 2_655 2_655
Mo5 O11 V4 89.77(6) 2_655 2_655
Mo4 O11 V4 179.69(17) . 2_655
Mo6 O11 Mo4 90.00(6) . 2_655
V6 O11 Mo4 89.78(6) 2_655 2_655
Mo6 O11 Mo4 89.78(6) 2_655 2_655
Mo5 O11 Mo4 90.45(6) . 2_655
V5 O11 Mo4 89.77(6) 2_655 2_655
Mo5 O11 Mo4 89.77(6) 2_655 2_655
Mo4 O11 Mo4 179.69(17) . 2_655
Mo5 O12 Mo4 115.29(13) . .
Mo5 O13 V5 115.6(2) . 2_655
Mo5 O13 Mo5 115.6(2) . 2_655
Mo5 O14 Mo6 116.36(14) . .
Mo6 O15 Mo4 115.32(14) . .
Mo6 O16 V6 115.0(2) . 2_655
Mo6 O16 Mo6 115.0(2) . 2_655
Mo4 O19 V5 116.80(14) . 2_655
Mo4 O19 Mo5 116.80(14) . 2_655
Mo4 O20 V6 117.43(15) . 2_655
Mo4 O20 Mo6 117.43(15) . 2_655

loop_
_geom_bond_atom_site_label_1
_geom_bond_atom_site_label_2
_geom_bond_distance
_geom_bond_site_symmetry_2
C1 N1 1.519(5) .
C1 C2 1.521(7) .
C2 C3 1.519(8) .
C3 C4A 1.277(16) .
C3 C4B 1.423(14) .
C6 C7 1.511(7) .
C6 N1 1.520(6) .
C7 C8 1.522(8) .
C8 C9B 1.24(2) .
C8 C9A 1.407(12) .
C11 C12 1.518(7) .
C11 N1 1.525(6) .
C12 C13 1.525(7) .
C13 C14 1.528(9) .
C15 C16 1.502(7) .
C15 N1 1.528(5) .
C16 C17 1.503(7) .
C17 C18 1.495(8) .
C19 C20 1.523(6) .
C19 N2 1.524(5) .
C20 C21 1.531(7) .
C21 C22 1.471(8) .
C24 N2 1.518(5) .
C24 C25 1.518(6) .
C25 C26 1.510(7) .
C26 C27 1.506(9) .
C28 C29 1.517(6) .
C28 N2 1.522(6) .
C29 C30 1.536(7) .
C30 C31 1.493(9) .
C32 C33 1.513(7) .
C32 N2 1.524(5) .
C33 C34 1.525(6) .
C34 C35 1.523(9) .
C36 C37 1.512(6) .
C36 N3 1.521(5) .
C37 C38 1.528(6) .
C38 C39 1.516(8) .
C40 C41 1.519(6) .
C40 N3 1.524(5) .
C41 C42 1.519(6) .
C42 C43 1.514(7) .
C44 C45 1.514(7) .
C44 N3 1.530(5) .
C45 C46 1.524(7) .
C46 C47 1.529(9) .
C48 C49 1.505(6) .
C48 N3 1.522(5) .
C49 C50 1.533(7) .
C50 C51 1.476(9) .
Mo1 O10 1.694(3) .
Mo1 O5 1.872(3) .
Mo1 O3 1.908(2) .
Mo1 O9 1.927(3) .
Mo1 O7 2.004(3) 7_556
Mo1 O1 2.3153(3) .
Mo2 O8 1.685(3) .
Mo2 O6 1.860(2) .
Mo2 O7 1.862(3) .
Mo2 O2 1.982(3) .
Mo2 O5 2.008(3) .
Mo2 O1 2.3193(3) .
Mo3 O4 1.663(3) .
Mo3 O2 1.867(3) .
Mo3 O9 1.922(3) 7_556
Mo3 O3 1.930(2) .
Mo3 O6 1.983(3) 7_556
Mo3 O1 2.2913(4) .
Mo4 O21 1.679(3) .
Mo4 O20 1.886(3) .
Mo4 O19 1.893(3) .
Mo4 O12 1.951(3) .
Mo4 O15 1.953(3) .
Mo4 O11 2.3102(4) .
Mo5 O18 1.675(3) .
Mo5 O12 1.905(3) .
Mo5 O14 1.908(3) .
Mo5 O13 1.930(2) .
Mo5 O19 1.955(3) 2_655
Mo5 O11 2.307(2) .
Mo6 O17 1.674(3) .
Mo6 O15 1.901(3) .
Mo6 O14 1.926(3) .
Mo6 O16 1.931(2) .
Mo6 O20 1.931(3) 2_655
Mo6 O11 2.303(2) .
O1 V3 2.2913(4) 7_556
O1 Mo3 2.2913(4) 7_556
O1 V1 2.3153(3) 7_556
O1 Mo1 2.3153(3) 7_556
O1 Mo2 2.3193(3) 7_556
O1 V2 2.3193(3) 7_556
O6 V3 1.983(3) 7_556
O6 Mo3 1.983(3) 7_556
O7 V1 2.004(3) 7_556
O7 Mo1 2.004(3) 7_556
O9 V3 1.922(3) 7_556
O9 Mo3 1.922(3) 7_556
O11 V6 2.303(2) 2_655
O11 Mo6 2.303(2) 2_655
O11 V5 2.307(2) 2_655
O11 Mo5 2.307(2) 2_655
O11 V4 2.3102(4) 2_655
O11 Mo4 2.3102(4) 2_655
O13 V5 1.930(2) 2_655
O13 Mo5 1.930(2) 2_655
O16 V6 1.931(2) 2_655
O16 Mo6 1.931(2) 2_655
O19 V5 1.955(3) 2_655
O19 Mo5 1.955(3) 2_655
O20 V6 1.931(3) 2_655
O20 Mo6 1.931(3) 2_655
